data_4086029
loop_
_publ_author_name
'Seyboldt, Alexander'
'Wucher, Barbara'
'Hohnstein, Silvia'
'Eichele, Klaus'
'Rominger, Frank'
'T\"ornroos, Karl W.'
'Kunz, Doris'

_publ_section_title
;
 Evidence for the Formation of Anionic Zerovalent Group 10 Complexes as
 Highly Reactive Intermediates
;
_journal_issue 12
_journal_name_full Organometallics
_journal_page_first 2717
_journal_paper_doi 10.1021/om500836m
_journal_volume 34
_journal_year 2015
_chemical_formula_moiety 'C28 H32 Cl N5 Pd'
_chemical_formula_sum 'C28 H32 Cl N5 Pd'
_chemical_formula_weight 580.43
_chemical_name_systematic
;
 ?
;
_space_group_crystal_system monoclinic
_space_group_IT_number 14
_space_group_name_Hall '-P 2ybc'
_space_group_name_H-M_alt 'P 1 21/c 1'
_symmetry_space_group_name_Hall '-P 2ybc'
_symmetry_space_group_name_H-M 'P 1 21/c 1'
_atom_sites_solution_hydrogens geom
_audit_creation_method SHELXL-2014
_cell_angle_alpha 90
_cell_angle_beta 93.648(3)
_cell_angle_gamma 90
_cell_formula_units_Z 8
_cell_length_a 25.9380(12)
_cell_length_b 14.6570(6)
_cell_length_c 13.8367(6)
_cell_measurement_reflns_used 9234
_cell_measurement_temperature 200(2)
_cell_measurement_theta_max 30.55
_cell_measurement_theta_min 2.36
_cell_volume 5249.7(4)
_computing_cell_refinement 'Bruker SAINT'
_computing_data_collection 'Bruker APEX2'
_computing_data_reduction 'Bruker SAINT'
_computing_molecular_graphics 'Bruker SHELXTL'
_computing_publication_material 'Bruker SHELXTL'
_computing_structure_refinement 'SHELXL-2013 (Sheldrick, 2013)'
_computing_structure_solution 'SHELXS-97 (Sheldrick, 2008)'
_diffrn_ambient_temperature 200(2)
_diffrn_measured_fraction_theta_full 1.000
_diffrn_measured_fraction_theta_max 0.997
_diffrn_measurement_device_type 'Bruker APEX-II CCD'
_diffrn_measurement_method '\f and \w scans'
_diffrn_radiation_type MoK\a
_diffrn_radiation_wavelength 0.71073
_diffrn_reflns_av_R_equivalents 0.0515
_diffrn_reflns_av_unetI/netI 0.0299
_diffrn_reflns_laue_measured_fraction_full 1.000
_diffrn_reflns_laue_measured_fraction_max 0.997
_diffrn_reflns_limit_h_max 36
_diffrn_reflns_limit_h_min -37
_diffrn_reflns_limit_k_max 20
_diffrn_reflns_limit_k_min -20
_diffrn_reflns_limit_l_max 19
_diffrn_reflns_limit_l_min -19
_diffrn_reflns_number 151861
_diffrn_reflns_point_group_measured_fraction_full 1.000
_diffrn_reflns_point_group_measured_fraction_max 0.997
_diffrn_reflns_theta_full 25.242
_diffrn_reflns_theta_max 30.575
_diffrn_reflns_theta_min 1.573
_diffrn_source microsource
_exptl_absorpt_coefficient_mu 0.835
_exptl_absorpt_correction_T_max 1.0000
_exptl_absorpt_correction_T_min 0.9237
_exptl_absorpt_correction_type multi-scan
_exptl_absorpt_process_details
;
SADABS-2012/1, G.M Sheldrick, University of 
G\"ttingen, Germany, 2008  
;
_exptl_crystal_colour yellow
_exptl_crystal_density_diffrn 1.469
_exptl_crystal_description block
_exptl_crystal_F_000 2384
_exptl_crystal_size_max 0.155
_exptl_crystal_size_mid 0.132
_exptl_crystal_size_min 0.125
_refine_diff_density_max 0.464
_refine_diff_density_min -0.539
_refine_diff_density_rms 0.075
_refine_ls_extinction_method none
_refine_ls_goodness_of_fit_ref 1.025
_refine_ls_hydrogen_treatment constr
_refine_ls_matrix_type full
_refine_ls_number_parameters 680
_refine_ls_number_reflns 16048
_refine_ls_number_restraints 66
_refine_ls_restrained_S_all 1.024
_refine_ls_R_factor_all 0.0499
_refine_ls_R_factor_gt 0.0303
_refine_ls_shift/su_max 0.003
_refine_ls_shift/su_mean 0.000
_refine_ls_structure_factor_coef Fsqd
_refine_ls_weighting_details 'w=1/[\s^2^(Fo^2^)+(0.0253P)^2^+4.0252P] where P=(Fo^2^+2Fc^2^)/3'
_refine_ls_weighting_scheme calc
_refine_ls_wR_factor_gt 0.0638
_refine_ls_wR_factor_ref 0.0717
_reflns_Friedel_coverage 0.000
_reflns_number_gt 12181
_reflns_number_total 16048
_reflns_threshold_expression 'I > 2\s(I)'
_cod_data_source_file om500836m_si_001.cif
_cod_data_source_block Compound4b
_cod_database_code 4086029
_shelx_space_group_comment
;
The symmetry employed for this shelxl refinement is uniquely defined
by the following loop, which should always be used as a source of
symmetry information in preference to the above space-group names.
They are only intended as comments.
;
_shelx_estimated_absorpt_t_min 0.882
_shelx_estimated_absorpt_t_max 0.903
_shelxl_version_number 2014-1

loop_
_space_group_symop_operation_xyz
'x, y, z'
'-x, y+1/2, -z+1/2'
'-x, -y, -z'
'x, -y-1/2, z-1/2'

loop_
_atom_site_label
_atom_site_type_symbol
_atom_site_fract_x
_atom_site_fract_y
_atom_site_fract_z
_atom_site_U_iso_or_equiv
_atom_site_adp_type
_atom_site_occupancy
_atom_site_site_symmetry_order
_atom_site_calc_flag
_atom_site_refinement_flags_posn
_atom_site_refinement_flags_adp
_atom_site_refinement_flags_occupancy
_atom_site_disorder_assembly
_atom_site_disorder_group
Pd1 Pd -0.03366(2) 0.55422(2) 0.65807(2) 0.01610(3) Uani 1 1 d . . . . .
Pd2 Pd 0.52779(2) 0.44304(2) 0.34985(2) 0.01952(4) Uani 1 1 d . . . . .
Cl1 Cl -0.08482(2) 0.56609(3) 0.79171(4) 0.02742(10) Uani 1 1 d . . . . .
Cl2 Cl 0.59243(2) 0.41898(3) 0.24029(4) 0.03001(11) Uani 1 1 d . . . . .
N1 N 0.02784(6) 0.57388(10) 0.58176(11) 0.0182(3) Uani 1 1 d . . . . .
N2 N -0.11929(6) 0.68393(11) 0.57954(13) 0.0242(3) Uani 1 1 d . . . . .
N5 N -0.04566(6) 0.72691(10) 0.53405(11) 0.0190(3) Uani 1 1 d . . . . .
N6 N 0.45775(6) 0.43597(10) 0.39992(12) 0.0210(3) Uani 1 1 d . . . . .
N7 N -0.03098(6) 0.35691(10) 0.73074(12) 0.0211(3) Uani 1 1 d . . . . .
N10 N 0.04345(6) 0.39672(10) 0.68601(11) 0.0192(3) Uani 1 1 d . . . . .
N42 N 0.54488(6) 0.63928(11) 0.28202(13) 0.0238(3) Uani 1 1 d . . . . .
N45 N 0.46433(6) 0.61412(10) 0.29627(12) 0.0220(3) Uani 1 1 d . . . . .
N47 N 0.59584(7) 0.30067(12) 0.45672(13) 0.0282(4) Uani 1 1 d . . . . .
N50 N 0.51577(7) 0.26975(11) 0.47071(12) 0.0257(4) Uani 1 1 d . . . . .
C1 C -0.06830(7) 0.66332(12) 0.58968(14) 0.0189(3) Uani 1 1 d . . . . .
C3 C -0.12793(8) 0.75885(14) 0.52008(16) 0.0281(4) Uani 1 1 d . . . . .
H3 H -0.1605 0.7859 0.5027 0.034 Uiso 1 1 calc R U . . .
C4 C -0.08230(8) 0.78645(13) 0.49135(15) 0.0254(4) Uani 1 1 d . . . . .
H4 H -0.0761 0.8365 0.4501 0.031 Uiso 1 1 calc R U . . .
C6 C -0.00504(7) 0.42969(11) 0.69791(13) 0.0184(3) Uani 1 1 d . . . . .
C8 C 0.00060(8) 0.28093(12) 0.74029(15) 0.0250(4) Uani 1 1 d . . . . .
H8 H -0.0091 0.2223 0.7620 0.030 Uiso 1 1 calc R U . . .
C9 C 0.04732(8) 0.30521(12) 0.71337(14) 0.0234(4) Uani 1 1 d . . . . .
H9 H 0.0772 0.2677 0.7130 0.028 Uiso 1 1 calc R U . . .
C11 C 0.00834(7) 0.73198(12) 0.52039(13) 0.0184(3) Uani 1 1 d . . . . .
C12 C 0.04018(7) 0.65688(12) 0.54287(13) 0.0178(3) Uani 1 1 d . . . . .
C13 C 0.09386(7) 0.66494(12) 0.53101(14) 0.0201(4) Uani 1 1 d . . . . .
C14 C 0.11471(7) 0.74463(13) 0.49480(14) 0.0223(4) Uani 1 1 d . . . . .
H14 H 0.1507 0.7483 0.4861 0.027 Uiso 1 1 calc R U . . .
C15 C 0.08281(7) 0.81915(12) 0.47131(14) 0.0214(4) Uani 1 1 d . . . . .
C16 C 0.02995(7) 0.81119(12) 0.48572(14) 0.0213(4) Uani 1 1 d . . . . .
H16 H 0.0081 0.8620 0.4712 0.026 Uiso 1 1 calc R U . . .
C17 C -0.16167(8) 0.63093(17) 0.61553(19) 0.0380(6) Uani 1 1 d . . . . .
H17A H -0.1654 0.6457 0.6838 0.057 Uiso 1 1 calc R U . . .
H17B H -0.1543 0.5657 0.6093 0.057 Uiso 1 1 calc R U . . .
H17C H -0.1938 0.6457 0.5777 0.057 Uiso 1 1 calc R U . . .
C21 C 0.08448(7) 0.44771(12) 0.64993(14) 0.0195(3) Uani 1 1 d . . . . .
C22 C 0.07433(7) 0.52944(12) 0.60009(13) 0.0185(3) Uani 1 1 d . . . . .
C23 C 0.11627(7) 0.58128(12) 0.56907(14) 0.0208(4) Uani 1 1 d . . . . .
C24 C 0.16714(7) 0.55167(13) 0.58779(15) 0.0238(4) Uani 1 1 d . . . . .
H24 H 0.1949 0.5868 0.5658 0.029 Uiso 1 1 calc R U . . .
C25 C 0.17744(7) 0.47116(13) 0.63829(15) 0.0238(4) Uani 1 1 d . . . . .
C26 C 0.13538(7) 0.41993(13) 0.66785(15) 0.0233(4) Uani 1 1 d . . . . .
H26 H 0.1420 0.3642 0.7014 0.028 Uiso 1 1 calc R U . . .
C27 C -0.08585(8) 0.35178(13) 0.74821(17) 0.0295(5) Uani 1 1 d . . . . .
H27A H -0.0901 0.3539 0.8180 0.044 Uiso 1 1 calc R U . . .
H27B H -0.1002 0.2945 0.7216 0.044 Uiso 1 1 calc R U . . .
H27C H -0.1040 0.4034 0.7167 0.044 Uiso 1 1 calc R U . . .
C31 C 0.10560(8) 0.90624(13) 0.42939(15) 0.0237(4) Uani 1 1 d . . . . .
C32 C 0.06547(9) 0.98260(14) 0.41674(19) 0.0347(5) Uani 1 1 d . . . . .
H32A H 0.0521 0.9971 0.4796 0.052 Uiso 1 1 calc R U . . .
H32B H 0.0370 0.9625 0.3719 0.052 Uiso 1 1 calc R U . . .
H32C H 0.0816 1.0370 0.3906 0.052 Uiso 1 1 calc R U . . .
C33 C 0.12530(10) 0.88457(15) 0.32996(17) 0.0360(5) Uani 1 1 d . . . . .
H33A H 0.1508 0.8353 0.3364 0.054 Uiso 1 1 calc R U . . .
H33B H 0.1414 0.9391 0.3041 0.054 Uiso 1 1 calc R U . . .
H33C H 0.0963 0.8654 0.2858 0.054 Uiso 1 1 calc R U . . .
C34 C 0.15059(9) 0.94161(16) 0.49652(19) 0.0394(6) Uani 1 1 d . . . . .
H34A H 0.1778 0.8952 0.5027 0.059 Uiso 1 1 calc R U . . .
H34B H 0.1382 0.9548 0.5605 0.059 Uiso 1 1 calc R U . . .
H34C H 0.1645 0.9975 0.4692 0.059 Uiso 1 1 calc R U . . .
C35 C 0.23364(8) 0.44443(15) 0.66827(17) 0.0298(4) Uani 1 1 d . . . . .
C36 C 0.26583(10) 0.4423(2) 0.5798(2) 0.0557(8) Uani 1 1 d . . . . .
H36A H 0.3020 0.4304 0.6005 0.084 Uiso 1 1 calc R U . . .
H36B H 0.2631 0.5012 0.5464 0.084 Uiso 1 1 calc R U . . .
H36C H 0.2530 0.3938 0.5358 0.084 Uiso 1 1 calc R U . . .
C37 C 0.23779(10) 0.3513(2) 0.7174(3) 0.0633(9) Uani 1 1 d . . . . .
H37A H 0.2189 0.3523 0.7765 0.095 Uiso 1 1 calc R U . . .
H37B H 0.2742 0.3371 0.7338 0.095 Uiso 1 1 calc R U . . .
H37C H 0.2229 0.3046 0.6732 0.095 Uiso 1 1 calc R U . . .
C38 C 0.25707(10) 0.5160(2) 0.7387(2) 0.0515(7) Uani 1 1 d . . . . .
H38A H 0.2388 0.5150 0.7985 0.077 Uiso 1 1 calc R U . . .
H38B H 0.2537 0.5766 0.7089 0.077 Uiso 1 1 calc R U . . .
H38C H 0.2937 0.5023 0.7536 0.077 Uiso 1 1 calc R U . . .
C41 C 0.51148(7) 0.57183(12) 0.30193(14) 0.0221(4) Uani 1 1 d . . . . .
C43 C 0.51946(8) 0.72074(13) 0.26287(16) 0.0276(4) Uani 1 1 d . . . . .
H43 H 0.5349 0.7770 0.2466 0.033 Uiso 1 1 calc R U . . .
C44 C 0.46904(8) 0.70553(13) 0.27146(15) 0.0274(4) Uani 1 1 d . . . . .
H44 H 0.4418 0.7487 0.2624 0.033 Uiso 1 1 calc R U . . .
C46 C 0.54761(8) 0.32963(13) 0.42837(14) 0.0235(4) Uani 1 1 d . . . . .
C48 C 0.59405(9) 0.22336(15) 0.51329(17) 0.0371(5) Uani 1 1 d . . . . .
H48 H 0.6229 0.1904 0.5409 0.045 Uiso 1 1 calc R U . . .
C49 C 0.54455(9) 0.20344(15) 0.52217(17) 0.0350(5) Uani 1 1 d . . . . .
H49 H 0.5314 0.1536 0.5569 0.042 Uiso 1 1 calc R U . . .
C51 C 0.41677(7) 0.57264(12) 0.31719(14) 0.0218(4) Uani 1 1 d . . . . .
C52 C 0.41653(7) 0.48913(12) 0.36654(14) 0.0214(4) Uani 1 1 d . . . . .
C53 C 0.36862(7) 0.44731(13) 0.38260(14) 0.0226(4) Uani 1 1 d . . . . .
C54 C 0.32187(8) 0.48957(14) 0.35283(15) 0.0261(4) Uani 1 1 d . . . . .
H54 H 0.2900 0.4610 0.3650 0.031 Uiso 1 1 calc R U . . .
C55 C 0.32196(8) 0.57341(14) 0.30545(16) 0.0268(4) Uani 1 1 d D . . . .
C56 C 0.37005(8) 0.61286(13) 0.28811(16) 0.0267(4) Uani 1 1 d . . . . .
H56 H 0.3704 0.6696 0.2550 0.032 Uiso 1 1 calc R U . . .
C57 C 0.60134(8) 0.63466(14) 0.28920(18) 0.0327(5) Uani 1 1 d . . . . .
H57A H 0.6123 0.5711 0.2981 0.049 Uiso 1 1 calc R U . . .
H57B H 0.6148 0.6711 0.3446 0.049 Uiso 1 1 calc R U . . .
H57C H 0.6147 0.6588 0.2297 0.049 Uiso 1 1 calc R U . . .
C61 C 0.46092(8) 0.27643(13) 0.46667(14) 0.0242(4) Uani 1 1 d . . . . .
C62 C 0.43624(8) 0.35719(12) 0.43346(14) 0.0219(4) Uani 1 1 d . . . . .
C63 C 0.38162(8) 0.36021(13) 0.42621(14) 0.0233(4) Uani 1 1 d . . . . .
C64 C 0.35217(8) 0.28656(14) 0.45571(15) 0.0276(4) Uani 1 1 d . . . . .
H64 H 0.3155 0.2903 0.4513 0.033 Uiso 1 1 calc R U . . .
C65 C 0.37652(9) 0.20788(13) 0.49152(15) 0.0286(4) Uani 1 1 d D . . . .
C66 C 0.43073(9) 0.20437(13) 0.49473(15) 0.0290(4) Uani 1 1 d . . . . .
H66 H 0.4475 0.1500 0.5172 0.035 Uiso 1 1 calc R U . . .
C67 C 0.64395(8) 0.34997(16) 0.44425(19) 0.0375(5) Uani 1 1 d . . . . .
H67A H 0.6692 0.3346 0.4974 0.056 Uiso 1 1 calc R U . . .
H67B H 0.6373 0.4158 0.4445 0.056 Uiso 1 1 calc R U . . .
H67C H 0.6576 0.3326 0.3825 0.056 Uiso 1 1 calc R U . . .
C71_a C 0.27292(12) 0.6252(3) 0.2686(3) 0.0354(8) Uani 0.885(3) 1 d D . P A 1
C72_a C 0.27307(12) 0.6396(2) 0.1588(2) 0.0536(9) Uani 0.885(3) 1 d D . P A 1
H72A_a H 0.3042 0.6731 0.1438 0.080 Uiso 0.885(3) 1 calc R U P A 1
H72B_a H 0.2424 0.6746 0.1363 0.080 Uiso 0.885(3) 1 calc R U P A 1
H72C_a H 0.2726 0.5802 0.1262 0.080 Uiso 0.885(3) 1 calc R U P A 1
C73_a C 0.27070(14) 0.7183(2) 0.3166(3) 0.0690(12) Uani 0.885(3) 1 d D . P A 1
H73A_a H 0.3023 0.7523 0.3055 0.103 Uiso 0.885(3) 1 calc R U P A 1
H73B_a H 0.2677 0.7105 0.3864 0.103 Uiso 0.885(3) 1 calc R U P A 1
H73C_a H 0.2407 0.7520 0.2889 0.103 Uiso 0.885(3) 1 calc R U P A 1
C74_a C 0.22450(11) 0.5710(3) 0.2878(4) 0.0777(15) Uani 0.885(3) 1 d D . P A 1
H74A_a H 0.2214 0.5659 0.3578 0.117 Uiso 0.885(3) 1 calc R U P A 1
H74B_a H 0.2269 0.5098 0.2598 0.117 Uiso 0.885(3) 1 calc R U P A 1
H74C_a H 0.1941 0.6023 0.2582 0.117 Uiso 0.885(3) 1 calc R U P A 1
C71A_b C 0.2660(6) 0.6085(12) 0.2769(13) 0.020(6) Uiso 0.115(3) 1 d D . P A 2
C72A_b C 0.2314(8) 0.5432(12) 0.2159(14) 0.039(5) Uiso 0.115(3) 1 d D . P A 2
H72D_b H 0.2266 0.4868 0.2523 0.059 Uiso 0.115(3) 1 calc R U P A 2
H72E_b H 0.2476 0.5290 0.1556 0.059 Uiso 0.115(3) 1 calc R U P A 2
H72F_b H 0.1977 0.5720 0.2006 0.059 Uiso 0.115(3) 1 calc R U P A 2
C73A_b C 0.2724(9) 0.6949(13) 0.2156(16) 0.054(6) Uiso 0.115(3) 1 d D . P A 2
H73D_b H 0.2910 0.6796 0.1584 0.080 Uiso 0.115(3) 1 calc R U P A 2
H73E_b H 0.2919 0.7407 0.2543 0.080 Uiso 0.115(3) 1 calc R U P A 2
H73F_b H 0.2382 0.7193 0.1951 0.080 Uiso 0.115(3) 1 calc R U P A 2
C74A_b C 0.2372(8) 0.6359(14) 0.3657(12) 0.045(6) Uiso 0.115(3) 1 d D . P A 2
H74D_b H 0.2327 0.5822 0.4065 0.068 Uiso 0.115(3) 1 calc R U P A 2
H74E_b H 0.2032 0.6608 0.3445 0.068 Uiso 0.115(3) 1 calc R U P A 2
H74F_b H 0.2572 0.6823 0.4028 0.068 Uiso 0.115(3) 1 calc R U P A 2
C75_a C 0.34589(19) 0.1261(2) 0.5280(3) 0.0318(10) Uani 0.885(3) 1 d D . P A 1
C76_a C 0.35898(15) 0.04023(19) 0.4728(3) 0.0579(10) Uani 0.885(3) 1 d D . P A 1
H76A_a H 0.3395 -0.0114 0.4966 0.087 Uiso 0.885(3) 1 calc R U P A 1
H76B_a H 0.3961 0.0278 0.4825 0.087 Uiso 0.885(3) 1 calc R U P A 1
H76C_a H 0.3499 0.0491 0.4036 0.087 Uiso 0.885(3) 1 calc R U P A 1
C77_a C 0.28736(12) 0.1402(2) 0.5157(3) 0.0675(12) Uani 0.885(3) 1 d D . P A 1
H77A_a H 0.2777 0.1931 0.5538 0.101 Uiso 0.885(3) 1 calc R U P A 1
H77B_a H 0.2698 0.0857 0.5382 0.101 Uiso 0.885(3) 1 calc R U P A 1
H77C_a H 0.2772 0.1508 0.4472 0.101 Uiso 0.885(3) 1 calc R U P A 1
C78_a C 0.36065(17) 0.1122(2) 0.6348(2) 0.0706(13) Uani 0.885(3) 1 d D . P A 1
H78A_a H 0.3426 0.0585 0.6582 0.106 Uiso 0.885(3) 1 calc R U P A 1
H78B_a H 0.3508 0.1662 0.6712 0.106 Uiso 0.885(3) 1 calc R U P A 1
H78C_a H 0.3980 0.1028 0.6442 0.106 Uiso 0.885(3) 1 calc R U P A 1
C75A_b C 0.3533(8) 0.1220(12) 0.5374(15) 0.035(11) Uiso 0.115(3) 1 d D . P A 2
C76A_b C 0.3872(9) 0.0436(16) 0.5773(18) 0.062(7) Uiso 0.115(3) 1 d D . P A 2
H76D_b H 0.4094 0.0224 0.5271 0.093 Uiso 0.115(3) 1 calc R U P A 2
H76E_b H 0.3652 -0.0067 0.5967 0.093 Uiso 0.115(3) 1 calc R U P A 2
H76F_b H 0.4087 0.0649 0.6336 0.093 Uiso 0.115(3) 1 calc R U P A 2
C77A_b C 0.3184(9) 0.0843(17) 0.4534(15) 0.057(7) Uiso 0.115(3) 1 d D . P A 2
H77D_b H 0.3397 0.0626 0.4020 0.086 Uiso 0.115(3) 1 calc R U P A 2
H77E_b H 0.2952 0.1325 0.4278 0.086 Uiso 0.115(3) 1 calc R U P A 2
H77F_b H 0.2979 0.0335 0.4765 0.086 Uiso 0.115(3) 1 calc R U P A 2
C78A_b C 0.3189(10) 0.1544(17) 0.6160(16) 0.060(7) Uiso 0.115(3) 1 d D . P A 2
H78D_b H 0.2971 0.2047 0.5909 0.090 Uiso 0.115(3) 1 calc R U P A 2
H78E_b H 0.3406 0.1755 0.6723 0.090 Uiso 0.115(3) 1 calc R U P A 2
H78F_b H 0.2971 0.1039 0.6353 0.090 Uiso 0.115(3) 1 calc R U P A 2

loop_
_atom_site_aniso_label
_atom_site_aniso_U_11
_atom_site_aniso_U_22
_atom_site_aniso_U_33
_atom_site_aniso_U_23
_atom_site_aniso_U_13
_atom_site_aniso_U_12
Pd1 0.01823(6) 0.01345(6) 0.01672(7) 0.00014(5) 0.00194(5) -0.00070(5)
Pd2 0.02127(7) 0.01539(6) 0.02191(8) 0.00022(5) 0.00134(5) 0.00063(5)
Cl1 0.0338(2) 0.0246(2) 0.0251(2) -0.00368(19) 0.0119(2) -0.00319(18)
Cl2 0.0296(2) 0.0261(2) 0.0355(3) -0.0046(2) 0.0110(2) -0.00415(18)
N1 0.0192(7) 0.0164(7) 0.0192(8) 0.0015(6) 0.0028(6) 0.0011(5)
N2 0.0190(7) 0.0247(8) 0.0287(9) 0.0036(7) 0.0000(7) -0.0002(6)
N5 0.0198(7) 0.0175(7) 0.0197(8) 0.0024(6) 0.0014(6) 0.0009(6)
N6 0.0244(8) 0.0177(7) 0.0211(8) 0.0029(6) 0.0041(6) 0.0016(6)
N7 0.0258(8) 0.0155(7) 0.0222(8) 0.0019(6) 0.0022(7) -0.0021(6)
N10 0.0235(8) 0.0147(7) 0.0194(8) 0.0010(6) 0.0014(6) 0.0013(6)
N42 0.0240(8) 0.0193(7) 0.0282(9) 0.0007(7) 0.0023(7) -0.0011(6)
N45 0.0249(8) 0.0172(7) 0.0242(9) 0.0034(6) 0.0042(7) 0.0010(6)
N47 0.0291(9) 0.0261(8) 0.0291(10) 0.0006(7) -0.0008(7) 0.0066(7)
N50 0.0327(9) 0.0211(8) 0.0235(9) 0.0035(7) 0.0026(7) 0.0047(7)
C1 0.0201(8) 0.0171(8) 0.0195(9) -0.0011(7) 0.0013(7) -0.0006(6)
C3 0.0234(9) 0.0284(10) 0.0324(12) 0.0066(9) -0.0008(8) 0.0052(8)
C4 0.0263(10) 0.0246(9) 0.0252(10) 0.0066(8) -0.0002(8) 0.0053(7)
C6 0.0235(8) 0.0150(8) 0.0167(9) 0.0003(6) 0.0015(7) -0.0003(6)
C8 0.0343(10) 0.0154(8) 0.0251(10) 0.0038(7) 0.0004(8) 0.0011(7)
C9 0.0314(10) 0.0156(8) 0.0228(10) 0.0020(7) -0.0008(8) 0.0035(7)
C11 0.0182(8) 0.0206(8) 0.0165(9) 0.0009(7) 0.0012(7) 0.0001(6)
C12 0.0207(8) 0.0174(8) 0.0153(8) 0.0014(7) 0.0020(7) 0.0007(6)
C13 0.0211(8) 0.0207(8) 0.0189(9) 0.0020(7) 0.0034(7) 0.0012(7)
C14 0.0220(9) 0.0241(9) 0.0212(10) 0.0024(7) 0.0050(8) -0.0010(7)
C15 0.0255(9) 0.0209(8) 0.0181(9) 0.0029(7) 0.0038(7) -0.0029(7)
C16 0.0255(9) 0.0187(8) 0.0198(9) 0.0036(7) 0.0012(8) 0.0017(7)
C17 0.0201(10) 0.0440(13) 0.0502(15) 0.0128(11) 0.0033(10) -0.0047(9)
C21 0.0229(8) 0.0166(8) 0.0192(9) -0.0024(7) 0.0021(7) 0.0008(7)
C22 0.0204(8) 0.0180(8) 0.0175(9) -0.0020(7) 0.0030(7) 0.0013(6)
C23 0.0219(9) 0.0201(8) 0.0207(9) 0.0013(7) 0.0048(7) 0.0020(7)
C24 0.0207(9) 0.0267(9) 0.0245(10) -0.0003(8) 0.0062(7) 0.0008(7)
C25 0.0215(9) 0.0259(9) 0.0240(10) -0.0034(8) 0.0024(8) 0.0060(7)
C26 0.0269(9) 0.0184(8) 0.0245(10) -0.0011(7) 0.0010(8) 0.0058(7)
C27 0.0290(10) 0.0210(9) 0.0396(13) -0.0001(9) 0.0097(9) -0.0044(8)
C31 0.0269(10) 0.0203(8) 0.0240(10) 0.0042(8) 0.0041(8) -0.0041(7)
C32 0.0355(12) 0.0213(9) 0.0477(14) 0.0100(9) 0.0059(10) -0.0028(8)
C33 0.0507(14) 0.0279(10) 0.0309(12) 0.0064(9) 0.0146(11) -0.0061(10)
C34 0.0404(13) 0.0343(12) 0.0424(14) 0.0042(10) -0.0068(11) -0.0142(10)
C35 0.0214(9) 0.0335(11) 0.0345(12) -0.0007(9) 0.0008(8) 0.0088(8)
C36 0.0282(12) 0.092(2) 0.0475(16) -0.0023(16) 0.0050(11) 0.0241(14)
C37 0.0347(14) 0.0523(17) 0.101(3) 0.0247(17) -0.0070(15) 0.0149(12)
C38 0.0325(13) 0.0645(18) 0.0555(18) -0.0146(15) -0.0122(12) 0.0101(12)
C41 0.0247(9) 0.0190(8) 0.0227(10) 0.0007(7) 0.0021(8) -0.0010(7)
C43 0.0338(11) 0.0189(9) 0.0303(11) 0.0042(8) 0.0038(9) -0.0017(8)
C44 0.0339(11) 0.0187(9) 0.0298(11) 0.0078(8) 0.0045(9) 0.0022(8)
C46 0.0288(10) 0.0198(8) 0.0217(10) -0.0016(7) -0.0002(8) 0.0030(7)
C48 0.0429(13) 0.0333(11) 0.0345(13) 0.0048(10) -0.0035(11) 0.0149(10)
C49 0.0454(13) 0.0272(10) 0.0323(12) 0.0095(9) 0.0028(10) 0.0109(9)
C51 0.0235(9) 0.0197(8) 0.0224(10) 0.0023(7) 0.0041(8) 0.0013(7)
C52 0.0248(9) 0.0191(8) 0.0206(10) 0.0005(7) 0.0038(8) 0.0018(7)
C53 0.0252(9) 0.0206(8) 0.0226(10) -0.0012(8) 0.0055(8) 0.0012(7)
C54 0.0240(9) 0.0270(10) 0.0278(11) -0.0016(8) 0.0055(8) -0.0005(8)
C55 0.0233(9) 0.0289(10) 0.0285(11) -0.0001(8) 0.0033(8) 0.0047(7)
C56 0.0290(10) 0.0216(9) 0.0297(11) 0.0051(8) 0.0028(9) 0.0045(7)
C57 0.0248(10) 0.0254(10) 0.0480(14) -0.0035(9) 0.0026(10) -0.0050(8)
C61 0.0318(10) 0.0208(9) 0.0205(10) 0.0019(7) 0.0051(8) 0.0038(7)
C62 0.0287(10) 0.0200(8) 0.0174(9) 0.0002(7) 0.0051(8) 0.0011(7)
C63 0.0288(10) 0.0203(8) 0.0215(10) -0.0001(7) 0.0066(8) -0.0001(7)
C64 0.0320(10) 0.0262(9) 0.0256(11) -0.0012(8) 0.0100(9) -0.0038(8)
C65 0.0414(12) 0.0211(9) 0.0246(11) 0.0003(8) 0.0119(9) -0.0056(8)
C66 0.0433(12) 0.0197(9) 0.0245(11) 0.0026(8) 0.0065(9) 0.0020(8)
C67 0.0270(11) 0.0403(12) 0.0443(14) -0.0018(11) -0.0043(10) 0.0047(9)
C71_a 0.0242(13) 0.0355(16) 0.046(2) 0.0075(14) 0.0009(12) 0.0042(13)
C72_a 0.0387(16) 0.068(2) 0.053(2) 0.0156(17) -0.0105(14) 0.0043(15)
C73_a 0.059(2) 0.064(2) 0.082(3) -0.018(2) -0.0177(19) 0.0396(18)
C74_a 0.0229(14) 0.086(3) 0.124(4) 0.051(3) 0.0055(19) 0.0082(16)
C75_a 0.0468(18) 0.0222(14) 0.0276(16) 0.0024(10) 0.0110(14) -0.0095(11)
C76_a 0.080(2) 0.0310(14) 0.065(2) -0.0116(15) 0.030(2) -0.0194(15)
C77_a 0.0506(19) 0.0433(17) 0.111(3) 0.025(2) 0.026(2) -0.0121(15)
C78_a 0.118(3) 0.062(2) 0.0317(17) 0.0125(15) 0.0060(19) -0.054(2)

loop_
_atom_type_symbol
_atom_type_description
_atom_type_scat_dispersion_real
_atom_type_scat_dispersion_imag
_atom_type_scat_source
C C 0.0033 0.0016 'International Tables Vol C Tables 4.2.6.8 and 6.1.1.4'
H H 0.0000 0.0000 'International Tables Vol C Tables 4.2.6.8 and 6.1.1.4'
N N 0.0061 0.0033 'International Tables Vol C Tables 4.2.6.8 and 6.1.1.4'
Cl Cl 0.1484 0.1585 'International Tables Vol C Tables 4.2.6.8 and 6.1.1.4'
Pd Pd -0.9988 1.0072 'International Tables Vol C Tables 4.2.6.8 and 6.1.1.4'

loop_
_exptl_crystal_face_index_h
_exptl_crystal_face_index_k
_exptl_crystal_face_index_l
_exptl_crystal_face_perp_dist
-1.00 -1.00 -1.00 0.0570
1.00 1.00 1.00 0.0470
-1.00 0.00 1.00 0.0580
1.00 0.00 -1.00 0.0730
-1.00 0.00 0.00 0.0530
1.00 0.00 0.00 0.0330
1.00 0.00 1.00 0.0580
-1.00 1.00 1.00 0.0580
1.00 -1.00 -1.00 0.0620
-1.00 1.00 -1.00 0.0760
1.00 -1.00 1.00 0.0540
-1.00 1.00 0.00 0.0870
0.00 0.00 -1.00 0.0760
1.00 -1.00 0.00 0.0530
-1.00 -1.00 0.00 0.0550

loop_
_geom_angle_atom_site_label_1
_geom_angle_atom_site_label_2
_geom_angle_atom_site_label_3
_geom_angle
N1 Pd1 C6 89.01(7)
N1 Pd1 C1 89.12(7)
C6 Pd1 C1 166.65(7)
N1 Pd1 Cl1 156.78(5)
C6 Pd1 Cl1 93.89(5)
C1 Pd1 Cl1 93.03(5)
N6 Pd2 C46 88.67(7)
N6 Pd2 C41 89.21(7)
C46 Pd2 C41 166.36(8)
N6 Pd2 Cl2 156.86(5)
C46 Pd2 Cl2 93.17(6)
C41 Pd2 Cl2 94.06(6)
C12 N1 C22 105.48(14)
C12 N1 Pd1 123.36(12)
C22 N1 Pd1 123.71(12)
C1 N2 C3 111.04(16)
C1 N2 C17 126.68(17)
C3 N2 C17 121.94(17)
C1 N5 C4 111.13(15)
C1 N5 C11 124.83(15)
C4 N5 C11 124.04(16)
C62 N6 C52 105.36(15)
C62 N6 Pd2 124.09(12)
C52 N6 Pd2 124.07(13)
C6 N7 C8 111.22(16)
C6 N7 C27 127.30(16)
C8 N7 C27 121.32(16)
C6 N10 C9 110.97(15)
C6 N10 C21 124.99(15)
C9 N10 C21 124.04(16)
C41 N42 C43 111.49(16)
C41 N42 C57 127.08(17)
C43 N42 C57 121.09(16)
C41 N45 C44 110.99(16)
C41 N45 C51 125.34(15)
C44 N45 C51 123.60(16)
C46 N47 C48 110.95(18)
C46 N47 C67 126.17(18)
C48 N47 C67 122.21(18)
C46 N50 C49 110.44(18)
C46 N50 C61 124.77(16)
C49 N50 C61 124.73(18)
N2 C1 N5 103.97(15)
N2 C1 Pd1 128.44(13)
N5 C1 Pd1 127.22(13)
C4 C3 N2 107.74(17)
C4 C3 H3 126.1
N2 C3 H3 126.1
C3 C4 N5 106.12(17)
C3 C4 H4 126.9
N5 C4 H4 126.9
N7 C6 N10 104.03(15)
N7 C6 Pd1 128.10(13)
N10 C6 Pd1 127.41(13)
C9 C8 N7 107.48(16)
C9 C8 H8 126.3
N7 C8 H8 126.3
C8 C9 N10 106.28(17)
C8 C9 H9 126.9
N10 C9 H9 126.9
C16 C11 C12 119.28(16)
C16 C11 N5 120.72(16)
C12 C11 N5 120.00(16)
N1 C12 C11 129.33(16)
N1 C12 C13 111.94(15)
C11 C12 C13 118.62(16)
C14 C13 C12 121.21(17)
C14 C13 C23 133.41(17)
C12 C13 C23 105.25(15)
C13 C14 C15 120.10(17)
C13 C14 H14 120.0
C15 C14 H14 120.0
C14 C15 C16 118.16(17)
C14 C15 C31 120.09(17)
C16 C15 C31 121.74(17)
C11 C16 C15 122.59(17)
C11 C16 H16 118.7
C15 C16 H16 118.7
N2 C17 H17A 109.5
N2 C17 H17B 109.5
H17A C17 H17B 109.5
N2 C17 H17C 109.5
H17A C17 H17C 109.5
H17B C17 H17C 109.5
C26 C21 C22 119.08(17)
C26 C21 N10 120.62(16)
C22 C21 N10 120.21(16)
N1 C22 C21 129.03(17)
N1 C22 C23 111.74(16)
C21 C22 C23 119.00(17)
C24 C23 C22 120.78(17)
C24 C23 C13 133.29(18)
C22 C23 C13 105.50(16)
C25 C24 C23 120.42(18)
C25 C24 H24 119.8
C23 C24 H24 119.8
C24 C25 C26 118.17(17)
C24 C25 C35 120.00(18)
C26 C25 C35 121.60(18)
C21 C26 C25 122.53(18)
C21 C26 H26 118.7
C25 C26 H26 118.7
N7 C27 H27A 109.5
N7 C27 H27B 109.5
H27A C27 H27B 109.5
N7 C27 H27C 109.5
H27A C27 H27C 109.5
H27B C27 H27C 109.5
C32 C31 C33 108.20(18)
C32 C31 C34 107.91(18)
C33 C31 C34 109.24(18)
C32 C31 C15 112.05(16)
C33 C31 C15 108.99(16)
C34 C31 C15 110.38(17)
C31 C32 H32A 109.5
C31 C32 H32B 109.5
H32A C32 H32B 109.5
C31 C32 H32C 109.5
H32A C32 H32C 109.5
H32B C32 H32C 109.5
C31 C33 H33A 109.5
C31 C33 H33B 109.5
H33A C33 H33B 109.5
C31 C33 H33C 109.5
H33A C33 H33C 109.5
H33B C33 H33C 109.5
C31 C34 H34A 109.5
C31 C34 H34B 109.5
H34A C34 H34B 109.5
C31 C34 H34C 109.5
H34A C34 H34C 109.5
H34B C34 H34C 109.5
C36 C35 C37 108.2(2)
C36 C35 C38 108.0(2)
C37 C35 C38 108.5(2)
C36 C35 C25 110.25(19)
C37 C35 C25 112.71(19)
C38 C35 C25 109.11(17)
C35 C36 H36A 109.5
C35 C36 H36B 109.5
H36A C36 H36B 109.5
C35 C36 H36C 109.5
H36A C36 H36C 109.5
H36B C36 H36C 109.5
C35 C37 H37A 109.5
C35 C37 H37B 109.5
H37A C37 H37B 109.5
C35 C37 H37C 109.5
H37A C37 H37C 109.5
H37B C37 H37C 109.5
C35 C38 H38A 109.5
C35 C38 H38B 109.5
H38A C38 H38B 109.5
C35 C38 H38C 109.5
H38A C38 H38C 109.5
H38B C38 H38C 109.5
N42 C41 N45 103.80(15)
N42 C41 Pd2 128.36(14)
N45 C41 Pd2 127.21(13)
C44 C43 N42 107.21(17)
C44 C43 H43 126.4
N42 C43 H43 126.4
C43 C44 N45 106.49(17)
C43 C44 H44 126.8
N45 C44 H44 126.8
N47 C46 N50 104.33(16)
N47 C46 Pd2 127.44(15)
N50 C46 Pd2 128.05(14)
C49 C48 N47 107.48(19)
C49 C48 H48 126.3
N47 C48 H48 126.3
C48 C49 N50 106.8(2)
C48 C49 H49 126.6
N50 C49 H49 126.6
C56 C51 C52 118.86(18)
C56 C51 N45 120.92(17)
C52 C51 N45 120.22(17)
N6 C52 C51 129.01(17)
N6 C52 C53 111.87(16)
C51 C52 C53 119.04(17)
C54 C53 C52 120.97(18)
C54 C53 C63 133.59(18)
C52 C53 C63 105.35(16)
C55 C54 C53 120.10(18)
C55 C54 H54 119.9
C53 C54 H54 119.9
C54 C55 C56 118.04(18)
C54 C55 C71_a 124.4(2)
C56 C55 C71_a 117.6(2)
C54 C55 C71A_b 112.3(7)
C56 C55 C71A_b 129.7(7)
C51 C56 C55 122.95(18)
C51 C56 H56 118.5
C55 C56 H56 118.5
N42 C57 H57A 109.5
N42 C57 H57B 109.5
H57A C57 H57B 109.5
N42 C57 H57C 109.5
H57A C57 H57C 109.5
H57B C57 H57C 109.5
C66 C61 C62 118.61(19)
C66 C61 N50 121.20(17)
C62 C61 N50 120.19(17)
N6 C62 C61 129.02(18)
N6 C62 C63 112.06(16)
C61 C62 C63 118.79(17)
C64 C63 C62 121.23(18)
C64 C63 C53 133.45(19)
C62 C63 C53 105.28(16)
C65 C64 C63 120.0(2)
C65 C64 H64 120.0
C63 C64 H64 120.0
C64 C65 C66 118.20(18)
C64 C65 C75_a 122.0(3)
C66 C65 C75_a 119.8(3)
C64 C65 C75A_b 129.8(9)
C66 C65 C75A_b 111.8(9)
C61 C66 C65 123.08(19)
C61 C66 H66 118.5
C65 C66 H66 118.5
N47 C67 H67A 109.5
N47 C67 H67B 109.5
H67A C67 H67B 109.5
N47 C67 H67C 109.5
H67A C67 H67C 109.5
H67B C67 H67C 109.5
C73_a C71_a C74_a 109.7(3)
C73_a C71_a C72_a 108.2(3)
C74_a C71_a C72_a 107.4(3)
C73_a C71_a C55 110.6(3)
C74_a C71_a C55 111.0(3)
C72_a C71_a C55 109.9(2)
C71_a C72_a H72A_a 109.5
C71_a C72_a H72B_a 109.5
H72A_a C72_a H72B_a 109.5
C71_a C72_a H72C_a 109.5
H72A_a C72_a H72C_a 109.5
H72B_a C72_a H72C_a 109.5
C71_a C73_a H73A_a 109.5
C71_a C73_a H73B_a 109.5
H73A_a C73_a H73B_a 109.5
C71_a C73_a H73C_a 109.5
H73A_a C73_a H73C_a 109.5
H73B_a C73_a H73C_a 109.5
C71_a C74_a H74A_a 109.5
C71_a C74_a H74B_a 109.5
H74A_a C74_a H74B_a 109.5
C71_a C74_a H74C_a 109.5
H74A_a C74_a H74C_a 109.5
H74B_a C74_a H74C_a 109.5
C72A_b C71A_b C74A_b 107.9(11)
C72A_b C71A_b C73A_b 106.9(11)
C74A_b C71A_b C73A_b 107.5(11)
C72A_b C71A_b C55 115.8(14)
C74A_b C71A_b C55 112.1(14)
C73A_b C71A_b C55 106.2(14)
C71A_b C72A_b H72D_b 109.5
C71A_b C72A_b H72E_b 109.5
H72D_b C72A_b H72E_b 109.5
C71A_b C72A_b H72F_b 109.5
H72D_b C72A_b H72F_b 109.5
H72E_b C72A_b H72F_b 109.5
C71A_b C73A_b H73D_b 109.5
C71A_b C73A_b H73E_b 109.5
H73D_b C73A_b H73E_b 109.5
C71A_b C73A_b H73F_b 109.5
H73D_b C73A_b H73F_b 109.5
H73E_b C73A_b H73F_b 109.5
C71A_b C74A_b H74D_b 109.5
C71A_b C74A_b H74E_b 109.5
H74D_b C74A_b H74E_b 109.5
C71A_b C74A_b H74F_b 109.5
H74D_b C74A_b H74F_b 109.5
H74E_b C74A_b H74F_b 109.5
C78_a C75_a C76_a 109.1(4)
C78_a C75_a C77_a 108.3(3)
C76_a C75_a C77_a 107.9(3)
C78_a C75_a C65 108.7(3)
C76_a C75_a C65 110.0(2)
C77_a C75_a C65 112.7(3)
C75_a C76_a H76A_a 109.5
C75_a C76_a H76B_a 109.5
H76A_a C76_a H76B_a 109.5
C75_a C76_a H76C_a 109.5
H76A_a C76_a H76C_a 109.5
H76B_a C76_a H76C_a 109.5
C75_a C77_a H77A_a 109.5
C75_a C77_a H77B_a 109.5
H77A_a C77_a H77B_a 109.5
C75_a C77_a H77C_a 109.5
H77A_a C77_a H77C_a 109.5
H77B_a C77_a H77C_a 109.5
C75_a C78_a H78A_a 109.5
C75_a C78_a H78B_a 109.5
H78A_a C78_a H78B_a 109.5
C75_a C78_a H78C_a 109.5
H78A_a C78_a H78C_a 109.5
H78B_a C78_a H78C_a 109.5
C78A_b C75A_b C76A_b 109.0(12)
C78A_b C75A_b C77A_b 108.0(12)
C76A_b C75A_b C77A_b 107.6(12)
C78A_b C75A_b C65 107.4(16)
C76A_b C75A_b C65 122.0(18)
C77A_b C75A_b C65 102.1(16)
C75A_b C76A_b H76D_b 109.5
C75A_b C76A_b H76E_b 109.5
H76D_b C76A_b H76E_b 109.5
C75A_b C76A_b H76F_b 109.5
H76D_b C76A_b H76F_b 109.5
H76E_b C76A_b H76F_b 109.5
C75A_b C77A_b H77D_b 109.5
C75A_b C77A_b H77E_b 109.5
H77D_b C77A_b H77E_b 109.5
C75A_b C77A_b H77F_b 109.5
H77D_b C77A_b H77F_b 109.5
H77E_b C77A_b H77F_b 109.5
C75A_b C78A_b H78D_b 109.5
C75A_b C78A_b H78E_b 109.5
H78D_b C78A_b H78E_b 109.5
C75A_b C78A_b H78F_b 109.5
H78D_b C78A_b H78F_b 109.5
H78E_b C78A_b H78F_b 109.5

loop_
_geom_bond_atom_site_label_1
_geom_bond_atom_site_label_2
_geom_bond_distance
Pd1 N1 1.9892(15)
Pd1 C6 2.0333(17)
Pd1 C1 2.0376(18)
Pd1 Cl1 2.3500(5)
Pd2 N6 1.9877(16)
Pd2 C46 2.0340(19)
Pd2 C41 2.0362(18)
Pd2 Cl2 2.3575(5)
N1 C12 1.376(2)
N1 C22 1.380(2)
N2 C1 1.355(2)
N2 C3 1.382(3)
N2 C17 1.459(3)
N5 C1 1.365(2)
N5 C4 1.394(2)
N5 C11 1.427(2)
N6 C62 1.376(2)
N6 C52 1.379(2)
N7 C6 1.355(2)
N7 C8 1.384(2)
N7 C27 1.461(2)
N10 C6 1.367(2)
N10 C9 1.396(2)
N10 C21 1.417(2)
N42 C41 1.354(2)
N42 C43 1.381(2)
N42 C57 1.463(3)
N45 C41 1.369(2)
N45 C44 1.390(2)
N45 C51 1.422(2)
N47 C46 1.355(2)
N47 C48 1.380(3)
N47 C67 1.462(3)
N50 C46 1.363(3)
N50 C49 1.393(3)
N50 C61 1.423(3)
C3 C4 1.335(3)
C3 H3 0.9500
C4 H4 0.9500
C8 C9 1.338(3)
C8 H8 0.9500
C9 H9 0.9500
C11 C16 1.388(2)
C11 C12 1.399(2)
C12 C13 1.417(2)
C13 C14 1.394(3)
C13 C23 1.442(2)
C14 C15 1.396(3)
C14 H14 0.9500
C15 C16 1.403(3)
C15 C31 1.536(3)
C16 H16 0.9500
C17 H17A 0.9800
C17 H17B 0.9800
C17 H17C 0.9800
C21 C26 1.389(3)
C21 C22 1.399(2)
C22 C23 1.416(3)
C23 C24 1.397(3)
C24 C25 1.389(3)
C24 H24 0.9500
C25 C26 1.406(3)
C25 C35 1.541(3)
C26 H26 0.9500
C27 H27A 0.9800
C27 H27B 0.9800
C27 H27C 0.9800
C31 C32 1.531(3)
C31 C33 1.531(3)
C31 C34 1.535(3)
C32 H32A 0.9800
C32 H32B 0.9800
C32 H32C 0.9800
C33 H33A 0.9800
C33 H33B 0.9800
C33 H33C 0.9800
C34 H34A 0.9800
C34 H34B 0.9800
C34 H34C 0.9800
C35 C36 1.525(3)
C35 C37 1.526(3)
C35 C38 1.531(3)
C36 H36A 0.9800
C36 H36B 0.9800
C36 H36C 0.9800
C37 H37A 0.9800
C37 H37B 0.9800
C37 H37C 0.9800
C38 H38A 0.9800
C38 H38B 0.9800
C38 H38C 0.9800
C43 C44 1.339(3)
C43 H43 0.9500
C44 H44 0.9500
C48 C49 1.330(3)
C48 H48 0.9500
C49 H49 0.9500
C51 C56 1.384(3)
C51 C52 1.402(3)
C52 C53 1.416(3)
C53 C54 1.400(3)
C53 C63 1.443(3)
C54 C55 1.393(3)
C54 H54 0.9500
C55 C56 1.409(3)
C55 C71_a 1.540(3)
C55 C71A_b 1.567(14)
C56 H56 0.9500
C57 H57A 0.9800
C57 H57B 0.9800
C57 H57C 0.9800
C61 C66 1.385(3)
C61 C62 1.409(3)
C62 C63 1.415(3)
C63 C64 1.398(3)
C64 C65 1.391(3)
C64 H64 0.9500
C65 C66 1.405(3)
C65 C75_a 1.541(3)
C65 C75A_b 1.548(15)
C66 H66 0.9500
C67 H67A 0.9800
C67 H67B 0.9800
C67 H67C 0.9800
C71_a C73_a 1.520(5)
C71_a C74_a 1.523(5)
C71_a C72_a 1.534(5)
C72_a H72A_a 0.9800
C72_a H72B_a 0.9800
C72_a H72C_a 0.9800
C73_a H73A_a 0.9800
C73_a H73B_a 0.9800
C73_a H73C_a 0.9800
C74_a H74A_a 0.9800
C74_a H74B_a 0.9800
C74_a H74C_a 0.9800
C71A_b C72A_b 1.529(13)
C71A_b C74A_b 1.532(13)
C71A_b C73A_b 1.538(13)
C72A_b H72D_b 0.9800
C72A_b H72E_b 0.9800
C72A_b H72F_b 0.9800
C73A_b H73D_b 0.9800
C73A_b H73E_b 0.9800
C73A_b H73F_b 0.9800
C74A_b H74D_b 0.9800
C74A_b H74E_b 0.9800
C74A_b H74F_b 0.9800
C75_a C78_a 1.517(5)
C75_a C76_a 1.522(4)
C75_a C77_a 1.531(6)
C76_a H76A_a 0.9800
C76_a H76B_a 0.9800
C76_a H76C_a 0.9800
C77_a H77A_a 0.9800
C77_a H77B_a 0.9800
C77_a H77C_a 0.9800
C78_a H78A_a 0.9800
C78_a H78B_a 0.9800
C78_a H78C_a 0.9800
C75A_b C78A_b 1.526(14)
C75A_b C76A_b 1.528(14)
C75A_b C77A_b 1.532(14)
C76A_b H76D_b 0.9800
C76A_b H76E_b 0.9800
C76A_b H76F_b 0.9800
C77A_b H77D_b 0.9800
C77A_b H77E_b 0.9800
C77A_b H77F_b 0.9800
C78A_b H78D_b 0.9800
C78A_b H78E_b 0.9800
C78A_b H78F_b 0.9800

loop_
_geom_torsion_atom_site_label_1
_geom_torsion_atom_site_label_2
_geom_torsion_atom_site_label_3
_geom_torsion_atom_site_label_4
_geom_torsion
C3 N2 C1 N5 -0.6(2)
C17 N2 C1 N5 172.8(2)
C3 N2 C1 Pd1 -173.95(15)
C17 N2 C1 Pd1 -0.5(3)
C4 N5 C1 N2 0.7(2)
C11 N5 C1 N2 -178.85(16)
C4 N5 C1 Pd1 174.18(14)
C11 N5 C1 Pd1 -5.4(3)
C1 N2 C3 C4 0.3(2)
C17 N2 C3 C4 -173.5(2)
N2 C3 C4 N5 0.2(2)
C1 N5 C4 C3 -0.6(2)
C11 N5 C4 C3 179.01(18)
C8 N7 C6 N10 0.8(2)
C27 N7 C6 N10 -174.67(18)
C8 N7 C6 Pd1 173.36(14)
C27 N7 C6 Pd1 -2.1(3)
C9 N10 C6 N7 -1.3(2)
C21 N10 C6 N7 178.16(17)
C9 N10 C6 Pd1 -173.95(14)
C21 N10 C6 Pd1 5.5(3)
C6 N7 C8 C9 0.0(2)
C27 N7 C8 C9 175.79(18)
N7 C8 C9 N10 -0.8(2)
C6 N10 C9 C8 1.4(2)
C21 N10 C9 C8 -178.10(17)
C1 N5 C11 C16 -162.21(18)
C4 N5 C11 C16 18.2(3)
C1 N5 C11 C12 17.2(3)
C4 N5 C11 C12 -162.35(18)
C22 N1 C12 C11 -172.83(19)
Pd1 N1 C12 C11 -22.2(3)
C22 N1 C12 C13 3.1(2)
Pd1 N1 C12 C13 153.78(13)
C16 C11 C12 N1 176.81(18)
N5 C11 C12 N1 -2.6(3)
C16 C11 C12 C13 1.1(3)
N5 C11 C12 C13 -178.30(17)
N1 C12 C13 C14 -178.47(17)
C11 C12 C13 C14 -2.1(3)
N1 C12 C13 C23 -2.2(2)
C11 C12 C13 C23 174.21(17)
C12 C13 C14 C15 1.3(3)
C23 C13 C14 C15 -173.7(2)
C13 C14 C15 C16 0.3(3)
C13 C14 C15 C31 -178.71(18)
C12 C11 C16 C15 0.5(3)
N5 C11 C16 C15 179.95(17)
C14 C15 C16 C11 -1.3(3)
C31 C15 C16 C11 177.74(18)
C6 N10 C21 C26 159.77(18)
C9 N10 C21 C26 -20.9(3)
C6 N10 C21 C22 -16.8(3)
C9 N10 C21 C22 162.55(18)
C12 N1 C22 C21 171.57(18)
Pd1 N1 C22 C21 21.0(3)
C12 N1 C22 C23 -2.8(2)
Pd1 N1 C22 C23 -153.37(13)
C26 C21 C22 N1 -173.82(18)
N10 C21 C22 N1 2.8(3)
C26 C21 C22 C23 0.2(3)
N10 C21 C22 C23 176.88(17)
N1 C22 C23 C24 174.97(17)
C21 C22 C23 C24 0.0(3)
N1 C22 C23 C13 1.5(2)
C21 C22 C23 C13 -173.51(17)
C14 C13 C23 C24 3.7(4)
C12 C13 C23 C24 -171.9(2)
C14 C13 C23 C22 176.0(2)
C12 C13 C23 C22 0.4(2)
C22 C23 C24 C25 -0.7(3)
C13 C23 C24 C25 170.6(2)
C23 C24 C25 C26 1.3(3)
C23 C24 C25 C35 -173.32(19)
C22 C21 C26 C25 0.4(3)
N10 C21 C26 C25 -176.25(18)
C24 C25 C26 C21 -1.2(3)
C35 C25 C26 C21 173.39(19)
C14 C15 C31 C32 -175.07(19)
C16 C15 C31 C32 5.9(3)
C14 C15 C31 C33 65.2(2)
C16 C15 C31 C33 -113.8(2)
C14 C15 C31 C34 -54.8(3)
C16 C15 C31 C34 126.2(2)
C24 C25 C35 C36 -55.4(3)
C26 C25 C35 C36 130.2(2)
C24 C25 C35 C37 -176.4(2)
C26 C25 C35 C37 9.2(3)
C24 C25 C35 C38 63.1(3)
C26 C25 C35 C38 -111.4(2)
C43 N42 C41 N45 -1.0(2)
C57 N42 C41 N45 172.29(19)
C43 N42 C41 Pd2 -172.36(15)
C57 N42 C41 Pd2 0.9(3)
C44 N45 C41 N42 1.1(2)
C51 N45 C41 N42 -176.05(18)
C44 N45 C41 Pd2 172.60(15)
C51 N45 C41 Pd2 -4.6(3)
C41 N42 C43 C44 0.5(2)
C57 N42 C43 C44 -173.2(2)
N42 C43 C44 N45 0.2(2)
C41 N45 C44 C43 -0.8(2)
C51 N45 C44 C43 176.40(19)
C48 N47 C46 N50 1.5(2)
C67 N47 C46 N50 -169.2(2)
C48 N47 C46 Pd2 176.87(15)
C67 N47 C46 Pd2 6.2(3)
C49 N50 C46 N47 -1.6(2)
C61 N50 C46 N47 175.67(18)
C49 N50 C46 Pd2 -177.01(15)
C61 N50 C46 Pd2 0.3(3)
C46 N47 C48 C49 -0.8(3)
C67 N47 C48 C49 170.4(2)
N47 C48 C49 N50 -0.3(3)
C46 N50 C49 C48 1.2(3)
C61 N50 C49 C48 -176.1(2)
C41 N45 C51 C56 -164.63(19)
C44 N45 C51 C56 18.6(3)
C41 N45 C51 C52 14.3(3)
C44 N45 C51 C52 -162.46(19)
C62 N6 C52 C51 -173.7(2)
Pd2 N6 C52 C51 -21.2(3)
C62 N6 C52 C53 2.9(2)
Pd2 N6 C52 C53 155.47(13)
C56 C51 C52 N6 178.2(2)
N45 C51 C52 N6 -0.8(3)
C56 C51 C52 C53 1.8(3)
N45 C51 C52 C53 -177.18(17)
N6 C52 C53 C54 -179.14(18)
C51 C52 C53 C54 -2.1(3)
N6 C52 C53 C63 -2.1(2)
C51 C52 C53 C63 174.89(18)
C52 C53 C54 C55 0.9(3)
C63 C53 C54 C55 -175.1(2)
C53 C54 C55 C56 0.6(3)
C53 C54 C55 C71_a 179.2(2)
C53 C54 C55 C71A_b 179.2(7)
C52 C51 C56 C55 -0.3(3)
N45 C51 C56 C55 178.67(19)
C54 C55 C56 C51 -0.9(3)
C71_a C55 C56 C51 -179.6(2)
C71A_b C55 C56 C51 -179.2(9)
C46 N50 C61 C66 167.20(19)
C49 N50 C61 C66 -15.9(3)
C46 N50 C61 C62 -12.6(3)
C49 N50 C61 C62 164.3(2)
C52 N6 C62 C61 173.3(2)
Pd2 N6 C62 C61 20.7(3)
C52 N6 C62 C63 -2.6(2)
Pd2 N6 C62 C63 -155.16(14)
C66 C61 C62 N6 -178.25(19)
N50 C61 C62 N6 1.6(3)
C66 C61 C62 C63 -2.6(3)
N50 C61 C62 C63 177.20(18)
N6 C62 C63 C64 179.48(18)
C61 C62 C63 C64 3.1(3)
N6 C62 C63 C53 1.3(2)
C61 C62 C63 C53 -174.99(17)
C54 C53 C63 C64 -0.9(4)
C52 C53 C63 C64 -177.4(2)
C54 C53 C63 C62 176.9(2)
C52 C53 C63 C62 0.4(2)
C62 C63 C64 C65 -1.1(3)
C53 C63 C64 C65 176.5(2)
C63 C64 C65 C66 -1.5(3)
C63 C64 C65 C75_a 178.0(2)
C63 C64 C65 C75A_b 173.4(11)
C62 C61 C66 C65 0.1(3)
N50 C61 C66 C65 -179.72(19)
C64 C65 C66 C61 2.0(3)
C75_a C65 C66 C61 -177.5(2)
C75A_b C65 C66 C61 -173.8(9)
C54 C55 C71_a C73_a 120.1(3)
C56 C55 C71_a C73_a -61.3(4)
C71A_b C55 C71_a C73_a 120(4)
C54 C55 C71_a C74_a -2.0(4)
C56 C55 C71_a C74_a 176.7(3)
C71A_b C55 C71_a C74_a -2(3)
C54 C55 C71_a C72_a -120.6(3)
C56 C55 C71_a C72_a 58.0(4)
C71A_b C55 C71_a C72_a -120(4)
C54 C55 C71A_b C72A_b -55.1(13)
C56 C55 C71A_b C72A_b 123.2(11)
C71_a C55 C71A_b C72A_b 125(4)
C54 C55 C71A_b C74A_b 69.3(12)
C56 C55 C71A_b C74A_b -112.4(11)
C71_a C55 C71A_b C74A_b -111(4)
C54 C55 C71A_b C73A_b -173.6(9)
C56 C55 C71A_b C73A_b 4.8(15)
C71_a C55 C71A_b C73A_b 7(3)
C64 C65 C75_a C78_a -117.4(4)
C66 C65 C75_a C78_a 62.1(4)
C75A_b C65 C75_a C78_a 39(6)
C64 C65 C75_a C76_a 123.2(3)
C66 C65 C75_a C76_a -57.4(4)
C75A_b C65 C75_a C76_a -81(6)
C64 C65 C75_a C77_a 2.7(4)
C66 C65 C75_a C77_a -177.9(3)
C75A_b C65 C75_a C77_a 159(6)
C64 C65 C75A_b C78A_b -50.2(17)
C66 C65 C75A_b C78A_b 124.9(11)
C75_a C65 C75A_b C78A_b -77(6)
C64 C65 C75A_b C76A_b -177.0(11)
C66 C65 C75A_b C76A_b -1.8(18)
C75_a C65 C75A_b C76A_b 156(7)
C64 C65 C75A_b C77A_b 63.2(15)
C66 C65 C75A_b C77A_b -121.6(11)
C75_a C65 C75A_b C77A_b 37(6)
